data_2010107
loop_
_publ_author_name
'Gdaniec, M.'
'Gilski, M.'
'Denisov, G.S.'

_publ_section_title
;
 \g-Resorcylic acid, its monohydrate and its pyridinium complex
;
_journal_issue 10
_journal_name_full 'Acta Crystallographica Section C'
_journal_page_first 1622
_journal_page_last 1626
_journal_paper_doi 10.1107/S0108270194000557
_journal_volume 50
_journal_year 1994
_chemical_formula_sum 'C7 H6 O4'
_chemical_formula_weight 154.12
_chemical_name_common '\g-resorcylic acid'
_chemical_name_systematic
;
2,6-Dihydroxybenzoic Acid
;
_space_group_IT_number 33
_symmetry_cell_setting orthorhombic
_symmetry_space_group_name_Hall 'P 2c -2n'
_symmetry_space_group_name_H-M 'P n a 21'
_audit_creation_method SHELXL
_cell_angle_alpha 90.00
_cell_angle_beta 90.00
_cell_angle_gamma 90.00
_cell_formula_units_Z 4
_cell_length_a 14.174(3)
_cell_length_b 12.132(2)
_cell_length_c 3.8280(10)
_cell_measurement_reflns_used 24
_cell_measurement_temperature 293(2)
_cell_measurement_theta_max 25
_cell_measurement_theta_min 6
_cell_volume 658.3(2)
_computing_cell_refinement 'Kuma KM-4 software (Kuma Diffraction, 1991)'
_computing_data_collection 'Kuma KM-4 software (Kuma Diffraction, 1991)'
_computing_data_reduction 'Kuma KM-4 software (Kuma Diffraction, 1991)'
_computing_molecular_graphics
;Stereochemical Workstation
(Siemens Analytical X-Ray Instruments, Inc., 1989)
;
_computing_publication_material 'SHELXL-93 (Sheldrick, 1994)'
_computing_structure_refinement 'SHELXL-93 (Sheldrick, 1994)'
_computing_structure_solution 'SHELXS-86 (Sheldrick, 1990)'
_diffrn_ambient_temperature 293(2)
_diffrn_measurement_device 'KM-4 four-circle diffractometer'
_diffrn_measurement_method '\w/2\q scan'
_diffrn_radiation_monochromator graphite
_diffrn_radiation_source 'X-ray tube'
_diffrn_radiation_type CuK\a
_diffrn_radiation_wavelength 1.54178
_diffrn_reflns_av_R_equivalents 0.0000
_diffrn_reflns_av_sigmaI/netI 0.0157
_diffrn_reflns_limit_h_max 16
_diffrn_reflns_limit_h_min 0
_diffrn_reflns_limit_k_max 0
_diffrn_reflns_limit_k_min -14
_diffrn_reflns_limit_l_max 4
_diffrn_reflns_limit_l_min 0
_diffrn_reflns_number 654
_diffrn_reflns_theta_max 64.97
_diffrn_reflns_theta_min 4.80
_diffrn_standards_decay_% 2
_diffrn_standards_interval_count 100
_diffrn_standards_number 3
_exptl_absorpt_coefficient_mu 1.124
_exptl_absorpt_correction_type none
_exptl_crystal_colour colourless
_exptl_crystal_density_diffrn 1.555
_exptl_crystal_density_meas ?
_exptl_crystal_description 'Transparent plate'
_exptl_crystal_F_000 320
_exptl_crystal_size_max 0.4
_exptl_crystal_size_mid 0.4
_exptl_crystal_size_min 0.08
_refine_diff_density_max 0.197
_refine_diff_density_min -0.138
_refine_ls_abs_structure_details 'Flack H D (1983), Acta Cryst. A39, 876-881'
_refine_ls_abs_structure_Flack -0.2(4)
_refine_ls_extinction_coef 0.017(3)
_refine_ls_extinction_method 'SHELXL93 (Sheldrick, 1994)'
_refine_ls_goodness_of_fit_all 1.157
_refine_ls_goodness_of_fit_obs 1.189
_refine_ls_hydrogen_treatment 'refxyz except H3, H4, H5 for which only U's refined'
_refine_ls_matrix_type full
_refine_ls_number_parameters 115
_refine_ls_number_reflns 654
_refine_ls_number_restraints 0
_refine_ls_restrained_S_all 1.157
_refine_ls_restrained_S_obs 1.189
_refine_ls_R_factor_all 0.0351
_refine_ls_R_factor_obs 0.0326
_refine_ls_shift/esd_max 0.001
_refine_ls_shift/esd_mean 0.000
_refine_ls_structure_factor_coef Fsqd
_refine_ls_weighting_scheme
;calc w = 1/[\s^2^(F~o~^2^)+(0.0599P)^2^+0.0081P]
where P = (F~o~^2^+2F~c~^2^)/3
;
_refine_ls_wR_factor_all 0.0915
_refine_ls_wR_factor_obs 0.0901
_reflns_number_observed 610
_reflns_number_total 654
_reflns_observed_criterion >2sigma(I)
_cod_data_source_file ka1067.cif
_cod_data_source_block I
_cod_depositor_comments
;
The following automatic conversions were performed:
'_symmetry_cell_setting' value 'Orthorhombic' changed to 'orthorhombic'
according to '/home/saulius/struct/CIF-dictionaries/cif_core.dic'
dictionary named 'cif_core.dic' version 2.4.1 from 2010-06-29.

Automatic conversion script
Id: cif_fix_enum 1527 2010-12-29 10:47:43Z saulius 

The following automatic conversions were performed:

'_symmetry_cell_setting' value 'Orthorhombic' changed to
'orthorhombic' according to
/home/saulius/struct/CIF-dictionaries/cif_core.dic dictionary named
'cif_core.dic' version 2.4.1 from 2010-06-29.

Automatic conversion script
Id: cif_fix_values 1715 2011-07-08 13:25:40Z adriana 

The following automatic conversions were performed:

'_exptl_crystal_density_meas' value 'Not determined' was changed to
'?' - the value is perceived as not measured.

Automatic conversion script
Id: cif_fix_values 3008 2015-01-20 13:52:24Z robertas 
;
_cod_database_code 2010107

loop_
_symmetry_equiv_pos_as_xyz
'x, y, z'
'-x, -y, z+1/2'
'x+1/2, -y+1/2, z'
'-x+1/2, y+1/2, z+1/2'

loop_
_atom_site_aniso_label
_atom_site_aniso_U_11
_atom_site_aniso_U_22
_atom_site_aniso_U_33
_atom_site_aniso_U_12
_atom_site_aniso_U_13
_atom_site_aniso_U_23
O1 0.0418(9) 0.0271(8) 0.0743(15) 0.0010(6) -0.0010(10) 0.0173(11)
O2 0.0347(9) 0.0412(9) 0.077(2) -0.0006(7) -0.0097(11) 0.0152(11)
O3 0.0393(9) 0.0297(8) 0.0623(13) -0.0084(6) -0.0074(10) 0.0055(11)
O4 0.0381(9) 0.0302(8) 0.0762(15) -0.0087(7) -0.0021(11) 0.0134(11)
C1 0.0308(10) 0.0234(9) 0.0342(13) 0.0032(8) 0.0028(11) -0.0003(10)
C2 0.0332(10) 0.0256(9) 0.0344(14) -0.0003(8) 0.0029(11) -0.0029(10)
C3 0.0310(10) 0.0411(12) 0.039(2) 0.0032(9) -0.0039(12) 0.0023(13)
C4 0.0440(13) 0.0378(12) 0.041(2) 0.0126(10) -0.0024(13) 0.0055(13)
C5 0.0453(12) 0.0269(10) 0.0417(14) 0.0039(10) 0.0063(13) 0.0070(12)
C6 0.0323(10) 0.0254(10) 0.038(2) 0.0008(8) 0.0069(11) 0.0010(11)
C7 0.0296(10) 0.0284(10) 0.043(2) 0.0029(8) 0.0011(11) 0.0040(12)

loop_
_atom_site_label
_atom_site_fract_x
_atom_site_fract_y
_atom_site_fract_z
_atom_site_U_iso_or_equiv
_atom_site_thermal_displace_type
_atom_site_calc_flag
_atom_site_refinement_flags
_atom_site_occupancy
_atom_site_disorder_group
_atom_site_type_symbol
O1 0.32734(11) 0.95654(12) 0.1199(11) 0.0477(6) Uani d . 1 . O
O2 0.21241(12) 0.83726(15) 0.1133(11) 0.0510(7) Uani d . 1 . O
O3 0.49314(12) 0.90902(13) 0.3657(10) 0.0438(6) Uani d . 1 . O
O4 0.23830(12) 0.65025(14) 0.3845(11) 0.0482(6) Uani d . 1 . O
C1 0.36031(14) 0.7831(2) 0.3743 0.0295(6) Uani d . 1 . C
C2 0.45459(15) 0.8111(2) 0.4524(10) 0.0310(6) Uani d . 1 . C
C3 0.5129(2) 0.7363(2) 0.6217(11) 0.0372(6) Uani d . 1 . C
C4 0.4792(2) 0.6338(2) 0.7091(12) 0.0409(7) Uani d . 1 . C
C5 0.3880(2) 0.6030(2) 0.6354(11) 0.0380(6) Uani d . 1 . C
C6 0.32897(15) 0.6764(2) 0.4665(10) 0.0320(6) Uani d . 1 . C
C7 0.29946(15) 0.8631(2) 0.1948(11) 0.0335(6) Uani d . 1 . C
H3 0.57621(15) 0.7573(2) 0.6814(11) 0.042(7) Uiso d R 1 . H
H4 0.52059(15) 0.5817(2) 0.8207(11) 0.049(8) Uiso d R 1 . H
H5 0.36489(15) 0.5312(2) 0.7004(11) 0.052(8) Uiso d R 1 . H
H2O 0.206(2) 0.768(3) 0.183(12) 0.068(10) Uiso d . 1 . H
H3O 0.442(3) 0.949(3) 0.276(12) 0.078(12) Uiso d . 1 . H
H4O 0.2294(19) 0.590(2) 0.427(11) 0.043(8) Uiso d . 1 . H

loop_
_atom_type_symbol
_atom_type_description
_atom_type_scat_dispersion_real
_atom_type_scat_dispersion_imag
_atom_type_scat_source
C C 0.0181 0.0091 'International Tables Vol C Tables 4.2.6.8 and 6.1.1.4'
H H 0.0000 0.0000 'International Tables Vol C Tables 4.2.6.8 and 6.1.1.4'
O O 0.0492 0.0322 'International Tables Vol C Tables 4.2.6.8 and 6.1.1.4'

loop_
_geom_angle_atom_site_label_1
_geom_angle_atom_site_label_2
_geom_angle_atom_site_label_3
_geom_angle
_geom_angle_publ_flag
C2 C1 C6 117.7(2) yes
C2 C1 C7 119.7(2) yes
C6 C1 C7 122.5(2) yes
O3 C2 C3 116.7(2) yes
O3 C2 C1 122.9(2) yes
C3 C2 C1 120.3(2) yes
C4 C3 C2 120.0(2) yes
C3 C4 C5 121.5(2) yes
C4 C5 C6 119.4(2) yes
O4 C6 C5 122.0(2) yes
O4 C6 C1 116.9(2) yes
C5 C6 C1 121.1(2) yes
O1 C7 O2 117.8(2) yes
O1 C7 C1 121.8(2) yes
O2 C7 C1 120.4(2) yes
C7 O2 H2O 104.(2) yes
C2 O3 H3O 104.(2) yes
C6 O4 H4O 109.(2) yes
C4 C3 H3 120.4(3) no
C2 C3 H3 119.6(3) no
C3 C4 H4 119.4(3) no
C5 C4 H4 119.1(3) no
C4 C5 H5 120.8(3) no
C6 C5 H5 119.8(3) no

loop_
_geom_bond_atom_site_label_1
_geom_bond_atom_site_label_2
_geom_bond_site_symmetry_2
_geom_bond_distance
_geom_bond_publ_flag
O1 C7 . 1.234(3) yes
O2 C7 . 1.311(3) yes
O3 C2 . 1.349(3) yes
O4 C6 . 1.360(3) yes
C1 C2 . 1.411(3) yes
C1 C6 . 1.414(3) yes
C1 C7 . 1.470(3) yes
C2 C3 . 1.388(3) yes
C3 C4 . 1.373(3) yes
C4 C5 . 1.375(3) yes
C5 C6 . 1.382(3) yes
O2 H2O . 0.89(3) yes
O3 H3O . 0.93(4) yes
O4 H4O . 0.76(3) yes
C3 H3 . 0.961(3) no
C4 H4 . 0.962(3) no
C5 H5 . 0.964(3) no

loop_
_cod_related_entry_id
_cod_related_entry_database
_cod_related_entry_code
1 ChemSpider 8974
